data_2018086
loop_
_publ_author_name
'Pourayoubi, Mehrdad'
'Golen, James A.'
'Rostami Chaijan, Mahnaz'
'Divjakovic, Vladimir'
'Negari, Monireh'
'Rheingold, Arnold L.'

_publ_section_title
;
 The hydrogen-bonded dimers of
 <i>N</i>,<i>N</i>',<i>N</i>''-tricyclohexylphosphoric triamide in new
 tin(IV) and copper(II) complexes
;
_journal_coeditor_code SQ3282
_journal_issue 5
_journal_name_full 'Acta Crystallographica Section C'
_journal_page_first m160
_journal_page_last m164
_journal_paper_doi 10.1107/S010827011101403X
_journal_volume 67
_journal_year 2011
_chemical_formula_iupac '[Cu (C18 H36 N3 O P)2 (H2 O1)2] (N O3)2, 2C18 H36 N3 O P'
_chemical_formula_moiety 'C36 H76 Cu N6 O4 P2 2+, 2(N O3 -), 2(C18 H36 N3 O P)'
_chemical_formula_sum 'C72 H148 Cu N14 O12 P4'
_chemical_formula_weight 1589.46
_chemical_name_systematic
;
<i>trans</i>-diaquabis(<i>N</i>,<i>N</i>',<i>N</i>''-tricyclohexylphosphoric
triamide-\k<i>O</i>)copper(II) dinitrate--
<i>N</i>,<i>N</i>',<i>N</i>''-tricyclohexylphosphoric triamide (1/2)
;
_space_group_IT_number 14
_symmetry_cell_setting monoclinic
_symmetry_space_group_name_Hall '-P 2yn'
_symmetry_space_group_name_H-M 'P 1 21/n 1'
_atom_sites_solution_hydrogens geom
_atom_sites_solution_primary direct
_atom_sites_solution_secondary difmap
_audit_creation_method SHELXL-97
_cell_angle_alpha 90.00
_cell_angle_beta 116.6560(10)
_cell_angle_gamma 90.00
_cell_formula_units_Z 2
_cell_length_a 15.4495(12)
_cell_length_b 18.6924(14)
_cell_length_c 16.5229(12)
_cell_measurement_reflns_used 9940
_cell_measurement_temperature 100(2)
_cell_measurement_theta_max 27.71
_cell_measurement_theta_min 2.43
_cell_volume 4264.5(6)
_computing_cell_refinement 'SAINT (Bruker, 2008)'
_computing_data_collection 'APEX2 (Bruker, 2005)'
_computing_data_reduction 'SAINT (Bruker 2008)'
_computing_molecular_graphics 'Mercury (Macrae <i>et al.</i>, 2008)'
_computing_publication_material 'SHELXTL (Sheldrick, 2008)'
_computing_structure_refinement 'SHELXL97 (Sheldrick, 2008)'
_computing_structure_solution 'SHELXS97 (Sheldrick, 2008)'
_diffrn_ambient_temperature 100(2)
_diffrn_measured_fraction_theta_full 0.988
_diffrn_measured_fraction_theta_max 0.923
_diffrn_measurement_device_type 'Bruker APEXII CCD'
_diffrn_measurement_method '\f and \w scans'
_diffrn_radiation_monochromator graphite
_diffrn_radiation_source 'fine-focus sealed tube'
_diffrn_radiation_type MoK\a
_diffrn_radiation_wavelength 0.71073
_diffrn_reflns_av_R_equivalents 0.0538
_diffrn_reflns_av_sigmaI/netI 0.0604
_diffrn_reflns_limit_h_max 19
_diffrn_reflns_limit_h_min -20
_diffrn_reflns_limit_k_max 24
_diffrn_reflns_limit_k_min -20
_diffrn_reflns_limit_l_max 21
_diffrn_reflns_limit_l_min -21
_diffrn_reflns_number 32668
_diffrn_reflns_theta_full 25.00
_diffrn_reflns_theta_max 28.00
_diffrn_reflns_theta_min 1.50
_exptl_absorpt_coefficient_mu 0.394
_exptl_absorpt_correction_T_max 0.9324
_exptl_absorpt_correction_T_min 0.9113
_exptl_absorpt_correction_type multi-scan
_exptl_absorpt_process_details '(SADABS; Bruker, 2009)'
_exptl_crystal_colour blue
_exptl_crystal_density_diffrn 1.238
_exptl_crystal_density_method 'not measured'
_exptl_crystal_description BLOCK
_exptl_crystal_F_000 1726
_exptl_crystal_size_max 0.24
_exptl_crystal_size_mid 0.20
_exptl_crystal_size_min 0.18
_refine_diff_density_max 0.471
_refine_diff_density_min -0.510
_refine_ls_extinction_method none
_refine_ls_goodness_of_fit_ref 1.043
_refine_ls_hydrogen_treatment mixed
_refine_ls_matrix_type full
_refine_ls_number_parameters 490
_refine_ls_number_reflns 9496
_refine_ls_number_restraints 9
_refine_ls_restrained_S_all 1.044
_refine_ls_R_factor_all 0.0658
_refine_ls_R_factor_gt 0.0432
_refine_ls_shift/su_max 0.001
_refine_ls_shift/su_mean 0.000
_refine_ls_structure_factor_coef Fsqd
_refine_ls_weighting_details 'calc w=1/[\s^2^(Fo^2^)+(0.0396P)^2^+1.8998P] where P=(Fo^2^+2Fc^2^)/3'
_refine_ls_weighting_scheme calc
_refine_ls_wR_factor_gt 0.0956
_refine_ls_wR_factor_ref 0.1058
_reflns_number_gt 7117
_reflns_number_total 9496
_reflns_threshold_expression I>2\s(I)
_cod_data_source_file sq3282.cif
_cod_data_source_block II
_cod_depositor_comments
;
The following automatic conversions were performed:

data name '_iucr_refine_instruction_details' was replaced with
'_iucr_refine_instructions_details' as specified in the replacement
file 'data/replacement-values/replacement_tags.lst'.

Automatic conversion script
Id: cif_correct_tags 9268 2022-04-12 08:56:07Z antanas 
;
_cod_original_sg_symbol_H-M P21/n
_cod_database_code 2018086
_cod_database_fobs_code 2018086

loop_
_symmetry_equiv_pos_as_xyz
'x, y, z'
'-x+1/2, y+1/2, -z+1/2'
'-x, -y, -z'
'x-1/2, -y-1/2, z-1/2'

loop_
_atom_site_type_symbol
_atom_site_label
_atom_site_fract_x
_atom_site_fract_y
_atom_site_fract_z
_atom_site_U_iso_or_equiv
_atom_site_adp_type
_atom_site_calc_flag
_atom_site_refinement_flags
_atom_site_occupancy
_atom_site_symmetry_multiplicity
_atom_site_disorder_assembly
_atom_site_disorder_group
P P1 0.72928(3) 0.48314(3) 0.60731(3) 0.01544(12) Uani d . 1 1 . .
Cu Cu1 0.5000 0.5000 0.5000 0.01461(9) Uani d S 1 2 . .
N N1 0.72308(13) 0.48817(10) 0.70350(12) 0.0210(4) Uani d D 1 1 . .
H H1N 0.7384(15) 0.4514(8) 0.7373(13) 0.025 Uiso d D 1 1 . .
N N2 0.80183(11) 0.54005(10) 0.59486(12) 0.0185(4) Uani d D 1 1 . .
H H2N 0.7759(14) 0.5807(7) 0.5776(14) 0.022 Uiso d D 1 1 . .
N N3 0.77700(11) 0.40442(10) 0.61396(11) 0.0176(4) Uani d D 1 1 . .
H H3N 0.7572(15) 0.3724(9) 0.6382(13) 0.021 Uiso d D 1 1 . .
O O1 0.63270(9) 0.49886(8) 0.52793(9) 0.0181(3) Uani d . 1 1 . .
O O2 0.49520(10) 0.39720(8) 0.49926(10) 0.0217(3) Uani d D 1 1 . .
H H2WA 0.5343(11) 0.3717(11) 0.5399(12) 0.026 Uiso d D 1 1 . .
H H2WB 0.4438(9) 0.3780(11) 0.4914(14) 0.026 Uiso d D 1 1 . .
C C1 0.67392(14) 0.54812(12) 0.72353(14) 0.0194(4) Uani d . 1 1 . .
H H1 0.6593 0.5853 0.6756 0.023 Uiso calc R 1 1 . .
C C2 0.57806(14) 0.52547(12) 0.72194(14) 0.0226(5) Uani d . 1 1 . .
H H2A 0.5905 0.4885 0.7688 0.027 Uiso calc R 1 1 . .
H H2B 0.5354 0.5043 0.6622 0.027 Uiso calc R 1 1 . .
C C3 0.52728(15) 0.58968(13) 0.73958(15) 0.0265(5) Uani d . 1 1 . .
H H3A 0.5103 0.6249 0.6900 0.032 Uiso calc R 1 1 . .
H H3B 0.4665 0.5736 0.7400 0.032 Uiso calc R 1 1 . .
C C4 0.59180(15) 0.62538(13) 0.82980(15) 0.0259(5) Uani d . 1 1 . .
H H4A 0.6022 0.5921 0.8800 0.031 Uiso calc R 1 1 . .
H H4B 0.5592 0.6687 0.8372 0.031 Uiso calc R 1 1 . .
C C5 0.68948(15) 0.64602(13) 0.83416(15) 0.0275(5) Uani d . 1 1 . .
H H5A 0.7320 0.6651 0.8951 0.033 Uiso calc R 1 1 . .
H H5B 0.6797 0.6843 0.7895 0.033 Uiso calc R 1 1 . .
C C6 0.73896(14) 0.58212(13) 0.81450(14) 0.0260(5) Uani d . 1 1 . .
H H6A 0.8000 0.5981 0.8144 0.031 Uiso calc R 1 1 . .
H H6B 0.7554 0.5460 0.8630 0.031 Uiso calc R 1 1 . .
C C7 0.90728(13) 0.54178(11) 0.64915(13) 0.0179(4) Uani d . 1 1 . .
H H7 0.9283 0.4937 0.6779 0.021 Uiso calc R 1 1 . .
C C8 0.94072(14) 0.59728(13) 0.72434(15) 0.0274(5) Uani d . 1 1 . .
H H8A 0.9112 0.5868 0.7653 0.033 Uiso calc R 1 1 . .
H H8B 0.9185 0.6452 0.6977 0.033 Uiso calc R 1 1 . .
C C9 1.05097(15) 0.59758(14) 0.77882(15) 0.0301(6) Uani d . 1 1 . .
H H9A 1.0706 0.6359 0.8251 0.036 Uiso calc R 1 1 . .
H H9B 1.0727 0.5513 0.8106 0.036 Uiso calc R 1 1 . .
C C10 1.09981(14) 0.60982(13) 0.71756(14) 0.0248(5) Uani d . 1 1 . .
H H10A 1.0838 0.6583 0.6908 0.030 Uiso calc R 1 1 . .
H H10B 1.1710 0.6067 0.7538 0.030 Uiso calc R 1 1 . .
C C11 1.06614(14) 0.55434(13) 0.64249(15) 0.0270(5) Uani d . 1 1 . .
H H11A 1.0877 0.5063 0.6692 0.032 Uiso calc R 1 1 . .
H H11B 1.0959 0.5644 0.6017 0.032 Uiso calc R 1 1 . .
C C12 0.95604(14) 0.55489(13) 0.58800(14) 0.0252(5) Uani d . 1 1 . .
H H12A 0.9359 0.5173 0.5409 0.030 Uiso calc R 1 1 . .
H H12B 0.9349 0.6017 0.5573 0.030 Uiso calc R 1 1 . .
C C13 0.80362(13) 0.37606(12) 0.54470(13) 0.0176(4) Uani d . 1 1 . .
H H13 0.8191 0.4173 0.5148 0.021 Uiso calc R 1 1 . .
C C14 0.89423(14) 0.32989(12) 0.59125(14) 0.0212(5) Uani d . 1 1 . .
H H14A 0.8819 0.2918 0.6263 0.025 Uiso calc R 1 1 . .
H H14B 0.9481 0.3598 0.6343 0.025 Uiso calc R 1 1 . .
C C15 0.92441(16) 0.29565(13) 0.52387(15) 0.0287(5) Uani d . 1 1 . .
H H15A 0.9458 0.3334 0.4949 0.034 Uiso calc R 1 1 . .
H H15B 0.9798 0.2631 0.5566 0.034 Uiso calc R 1 1 . .
C C16 0.84140(17) 0.25383(14) 0.45122(16) 0.0335(6) Uani d . 1 1 . .
H H16A 0.8256 0.2122 0.4792 0.040 Uiso calc R 1 1 . .
H H16B 0.8616 0.2356 0.4060 0.040 Uiso calc R 1 1 . .
C C17 0.75183(17) 0.30055(13) 0.40399(15) 0.0308(5) Uani d . 1 1 . .
H H17A 0.6980 0.2714 0.3596 0.037 Uiso calc R 1 1 . .
H H17B 0.7656 0.3393 0.3706 0.037 Uiso calc R 1 1 . .
C C18 0.72153(14) 0.33312(13) 0.47218(14) 0.0254(5) Uani d . 1 1 . .
H H18A 0.6649 0.3648 0.4400 0.030 Uiso calc R 1 1 . .
H H18B 0.7019 0.2944 0.5014 0.030 Uiso calc R 1 1 . .
N N7 0.64717(11) 0.30618(10) 0.71670(11) 0.0204(4) Uani d . 1 1 . .
O O4 0.72683(11) 0.33345(9) 0.76628(10) 0.0341(4) Uani d . 1 1 . .
O O5 0.62045(10) 0.30234(8) 0.63222(9) 0.0250(3) Uani d . 1 1 . .
O O6 0.59451(11) 0.28215(10) 0.74918(11) 0.0351(4) Uani d . 1 1 . .
P P2 0.34199(3) 0.26886(3) 0.51254(3) 0.01491(12) Uani d . 1 1 . .
N N4 0.43482(11) 0.21633(10) 0.53106(11) 0.0172(4) Uani d D 1 1 . .
H H4N 0.4885(10) 0.2344(11) 0.5690(11) 0.021 Uiso d D 1 1 . .
N N5 0.24054(11) 0.22471(9) 0.46403(11) 0.0162(4) Uani d D 1 1 . .
H H5N 0.2100(13) 0.2294(12) 0.4075(7) 0.019 Uiso d D 1 1 . .
N N6 0.36235(11) 0.28560(10) 0.61669(11) 0.0193(4) Uani d D 1 1 . .
H H6N 0.4178(9) 0.2757(12) 0.6580(11) 0.023 Uiso d D 1 1 . .
O O3 0.33078(9) 0.33404(8) 0.45548(9) 0.0195(3) Uani d . 1 1 . .
C C19 0.44400(13) 0.17846(11) 0.45703(13) 0.0164(4) Uani d . 1 1 . .
H H19A 0.3792 0.1584 0.4151 0.020 Uiso calc R 1 1 . .
C C20 0.47768(14) 0.22722(12) 0.40244(13) 0.0208(5) Uani d . 1 1 . .
H H20A 0.4289 0.2652 0.3731 0.025 Uiso calc R 1 1 . .
H H20B 0.5394 0.2505 0.4439 0.025 Uiso calc R 1 1 . .
C C21 0.49226(15) 0.18565(13) 0.33017(14) 0.0250(5) Uani d . 1 1 . .
H H21A 0.4292 0.1665 0.2852 0.030 Uiso calc R 1 1 . .
H H21B 0.5170 0.2184 0.2982 0.030 Uiso calc R 1 1 . .
C C22 0.56321(16) 0.12408(13) 0.37111(16) 0.0289(5) Uani d . 1 1 . .
H H22A 0.6282 0.1433 0.4113 0.035 Uiso calc R 1 1 . .
H H22B 0.5681 0.0965 0.3222 0.035 Uiso calc R 1 1 . .
C C23 0.52963(16) 0.07478(13) 0.42536(16) 0.0305(5) Uani d . 1 1 . .
H H23A 0.4681 0.0514 0.3838 0.037 Uiso calc R 1 1 . .
H H23B 0.5786 0.0369 0.4547 0.037 Uiso calc R 1 1 . .
C C24 0.51466(15) 0.11640(12) 0.49758(14) 0.0236(5) Uani d . 1 1 . .
H H24A 0.4895 0.0836 0.5292 0.028 Uiso calc R 1 1 . .
H H24B 0.5778 0.1352 0.5429 0.028 Uiso calc R 1 1 . .
C C25 0.21519(13) 0.16361(11) 0.50416(13) 0.0175(4) Uani d . 1 1 . .
H H25A 0.2539 0.1675 0.5714 0.021 Uiso calc R 1 1 . .
C C26 0.23860(14) 0.09151(11) 0.47597(14) 0.0196(4) Uani d . 1 1 . .
H H26A 0.3087 0.0891 0.4929 0.024 Uiso calc R 1 1 . .
H H26B 0.2024 0.0863 0.4094 0.024 Uiso calc R 1 1 . .
C C27 0.21154(14) 0.03047(12) 0.52172(15) 0.0234(5) Uani d . 1 1 . .
H H27A 0.2238 -0.0158 0.4997 0.028 Uiso calc R 1 1 . .
H H27B 0.2529 0.0327 0.5879 0.028 Uiso calc R 1 1 . .
C C28 0.10539(15) 0.03442(13) 0.50235(17) 0.0295(5) Uani d . 1 1 . .
H H28A 0.0638 0.0260 0.4370 0.035 Uiso calc R 1 1 . .
H H28B 0.0916 -0.0036 0.5366 0.035 Uiso calc R 1 1 . .
C C29 0.08112(17) 0.10690(13) 0.52884(19) 0.0355(6) Uani d . 1 1 . .
H H29A 0.1166 0.1127 0.5954 0.043 Uiso calc R 1 1 . .
H H29B 0.0109 0.1091 0.5113 0.043 Uiso calc R 1 1 . .
C C30 0.10829(15) 0.16772(12) 0.48273(17) 0.0269(5) Uani d . 1 1 . .
H H30A 0.0679 0.1648 0.4164 0.032 Uiso calc R 1 1 . .
H H30B 0.0952 0.2142 0.5037 0.032 Uiso calc R 1 1 . .
C C31 0.30594(14) 0.33873(11) 0.63868(14) 0.0196(4) Uani d . 1 1 . .
H H31A 0.2516 0.3552 0.5804 0.023 Uiso calc R 1 1 . .
C C32 0.2617(2) 0.30433(14) 0.6949(2) 0.0436(7) Uani d . 1 1 . .
H H32A 0.3139 0.2836 0.7505 0.052 Uiso calc R 1 1 . .
H H32B 0.2182 0.2649 0.6599 0.052 Uiso calc R 1 1 . .
C C33 0.2043(2) 0.35869(15) 0.7210(2) 0.0459(7) Uani d . 1 1 . .
H H33A 0.1484 0.3761 0.6657 0.055 Uiso calc R 1 1 . .
H H33B 0.1791 0.3351 0.7598 0.055 Uiso calc R 1 1 . .
C C34 0.2663(2) 0.42037(18) 0.77038(18) 0.0536(8) Uani d . 1 1 . .
H H34A 0.3196 0.4035 0.8280 0.064 Uiso calc R 1 1 . .
H H34B 0.2273 0.4553 0.7851 0.064 Uiso calc R 1 1 . .
C C35 0.3080(2) 0.45635(16) 0.7139(3) 0.0701(11) Uani d . 1 1 . .
H H35A 0.3512 0.4958 0.7492 0.084 Uiso calc R 1 1 . .
H H35B 0.2548 0.4772 0.6591 0.084 Uiso calc R 1 1 . .
C C36 0.3656(2) 0.40315(16) 0.6853(2) 0.0586(9) Uani d . 1 1 . .
H H36A 0.3868 0.4274 0.6439 0.070 Uiso calc R 1 1 . .
H H36B 0.4242 0.3876 0.7395 0.070 Uiso calc R 1 1 . .

loop_
_atom_site_aniso_label
_atom_site_aniso_U_11
_atom_site_aniso_U_22
_atom_site_aniso_U_33
_atom_site_aniso_U_12
_atom_site_aniso_U_13
_atom_site_aniso_U_23
P1 0.0123(2) 0.0165(3) 0.0170(3) -0.00103(19) 0.0062(2) -0.0006(2)
Cu1 0.01126(16) 0.0145(2) 0.01600(17) -0.00115(13) 0.00427(13) 0.00030(14)
N1 0.0286(9) 0.0169(11) 0.0195(9) 0.0043(7) 0.0125(8) 0.0035(8)
N2 0.0132(8) 0.0152(10) 0.0234(9) 0.0007(7) 0.0049(7) 0.0041(8)
N3 0.0191(8) 0.0164(10) 0.0212(9) -0.0003(7) 0.0125(7) 0.0024(8)
O1 0.0133(6) 0.0197(9) 0.0200(7) -0.0008(5) 0.0062(6) -0.0008(6)
O2 0.0155(7) 0.0144(9) 0.0300(9) -0.0015(6) 0.0056(6) 0.0035(6)
C1 0.0226(10) 0.0186(12) 0.0184(10) 0.0009(8) 0.0105(8) 0.0008(9)
C2 0.0210(10) 0.0260(13) 0.0206(11) -0.0024(9) 0.0092(9) -0.0016(9)
C3 0.0197(10) 0.0329(15) 0.0273(12) 0.0012(9) 0.0108(9) 0.0016(10)
C4 0.0284(11) 0.0273(14) 0.0274(12) 0.0054(9) 0.0175(10) 0.0008(10)
C5 0.0272(11) 0.0294(15) 0.0263(12) -0.0040(10) 0.0122(10) -0.0097(10)
C6 0.0198(10) 0.0352(15) 0.0222(11) -0.0003(9) 0.0087(9) -0.0054(10)
C7 0.0120(9) 0.0179(12) 0.0201(10) -0.0005(8) 0.0040(8) 0.0022(9)
C8 0.0203(10) 0.0349(15) 0.0294(12) -0.0066(9) 0.0135(9) -0.0121(11)
C9 0.0221(11) 0.0444(17) 0.0229(12) -0.0099(10) 0.0092(9) -0.0091(11)
C10 0.0170(10) 0.0280(14) 0.0274(12) -0.0069(9) 0.0080(9) -0.0021(10)
C11 0.0187(10) 0.0356(15) 0.0290(12) -0.0042(9) 0.0128(9) -0.0044(11)
C12 0.0196(10) 0.0345(15) 0.0215(11) -0.0065(9) 0.0093(9) -0.0068(10)
C13 0.0178(9) 0.0194(12) 0.0171(10) -0.0011(8) 0.0092(8) 0.0001(9)
C14 0.0201(10) 0.0233(13) 0.0213(11) 0.0022(8) 0.0101(9) 0.0002(9)
C15 0.0320(12) 0.0316(15) 0.0293(12) 0.0078(10) 0.0199(10) 0.0017(11)
C16 0.0506(15) 0.0284(15) 0.0296(13) 0.0008(11) 0.0251(12) -0.0059(11)
C17 0.0365(13) 0.0326(15) 0.0203(11) -0.0094(10) 0.0100(10) -0.0080(10)
C18 0.0205(10) 0.0297(14) 0.0231(11) -0.0038(9) 0.0071(9) -0.0036(10)
N7 0.0187(8) 0.0200(11) 0.0182(9) -0.0009(7) 0.0046(7) 0.0027(8)
O4 0.0251(8) 0.0372(11) 0.0243(8) -0.0130(7) -0.0028(7) 0.0033(8)
O5 0.0272(8) 0.0288(10) 0.0133(7) -0.0003(6) 0.0041(6) 0.0022(7)
O6 0.0310(9) 0.0470(12) 0.0315(9) -0.0087(8) 0.0177(7) 0.0045(8)
P2 0.0143(2) 0.0147(3) 0.0149(3) -0.00179(19) 0.0058(2) 0.0001(2)
N4 0.0131(8) 0.0213(11) 0.0147(8) -0.0010(7) 0.0041(7) 0.0001(7)
N5 0.0162(8) 0.0169(10) 0.0128(8) -0.0026(7) 0.0040(7) 0.0019(7)
N6 0.0165(8) 0.0221(11) 0.0152(9) 0.0020(7) 0.0036(7) -0.0026(7)
O3 0.0185(7) 0.0158(8) 0.0217(7) -0.0017(6) 0.0069(6) 0.0028(6)
C19 0.0140(9) 0.0184(12) 0.0160(10) -0.0007(7) 0.0062(8) -0.0008(8)
C20 0.0237(10) 0.0204(13) 0.0199(10) 0.0007(8) 0.0111(9) 0.0034(9)
C21 0.0278(11) 0.0316(14) 0.0205(11) -0.0039(9) 0.0152(9) 0.0005(10)
C22 0.0305(12) 0.0318(15) 0.0318(13) -0.0002(10) 0.0208(10) -0.0045(11)
C23 0.0320(12) 0.0254(14) 0.0409(14) 0.0059(10) 0.0224(11) 0.0029(11)
C24 0.0244(11) 0.0241(14) 0.0252(12) 0.0068(9) 0.0136(9) 0.0066(10)
C25 0.0168(9) 0.0174(12) 0.0188(10) -0.0043(8) 0.0085(8) -0.0011(9)
C26 0.0174(9) 0.0189(12) 0.0237(11) -0.0006(8) 0.0101(8) 0.0018(9)
C27 0.0223(10) 0.0183(13) 0.0297(12) -0.0034(9) 0.0118(9) 0.0001(10)
C28 0.0250(11) 0.0210(14) 0.0461(15) -0.0073(9) 0.0191(11) 0.0016(11)
C29 0.0300(12) 0.0290(15) 0.0606(17) -0.0073(10) 0.0321(12) -0.0031(12)
C30 0.0217(11) 0.0190(13) 0.0457(14) -0.0009(9) 0.0201(10) -0.0022(11)
C31 0.0204(10) 0.0193(12) 0.0176(10) 0.0010(8) 0.0072(8) -0.0016(9)
C32 0.0744(19) 0.0278(16) 0.0534(17) 0.0075(13) 0.0506(16) 0.0020(13)
C33 0.078(2) 0.0330(17) 0.0531(17) 0.0102(14) 0.0526(16) 0.0050(14)
C34 0.0477(16) 0.071(2) 0.0310(15) 0.0277(15) 0.0077(13) -0.0140(15)
C35 0.0551(18) 0.0311(18) 0.140(3) -0.0177(14) 0.058(2) -0.045(2)
C36 0.0428(16) 0.0385(19) 0.105(3) -0.0191(13) 0.0428(17) -0.0404(18)

loop_
_atom_type_symbol
_atom_type_description
_atom_type_scat_dispersion_real
_atom_type_scat_dispersion_imag
_atom_type_scat_source
C C 0.0033 0.0016 'International Tables Vol C Tables 4.2.6.8 and 6.1.1.4'
H H 0.0000 0.0000 'International Tables Vol C Tables 4.2.6.8 and 6.1.1.4'
N N 0.0061 0.0033 'International Tables Vol C Tables 4.2.6.8 and 6.1.1.4'
O O 0.0106 0.0060 'International Tables Vol C Tables 4.2.6.8 and 6.1.1.4'
P P 0.1023 0.0942 'International Tables Vol C Tables 4.2.6.8 and 6.1.1.4'
Cu Cu 0.3201 1.2651 'International Tables Vol C Tables 4.2.6.8 and 6.1.1.4'

loop_
_geom_angle_atom_site_label_1
_geom_angle_atom_site_label_2
_geom_angle_atom_site_label_3
_geom_angle_site_symmetry_1
_geom_angle_site_symmetry_3
_geom_angle
_geom_angle_publ_flag
O1 P1 N2 . . 103.41(8) y
O1 P1 N3 . . 118.43(9) y
N2 P1 N3 . . 106.46(9) y
O1 P1 N1 . . 111.53(8) y
N2 P1 N1 . . 115.45(9) y
N3 P1 N1 . . 102.03(9) y
O1 Cu1 O1 3_666 . 180.0 ?
O1 Cu1 O2 3_666 3_666 91.42(6) ?
O1 Cu1 O2 . 3_666 88.58(6) ?
O1 Cu1 O2 3_666 . 88.58(6) ?
O1 Cu1 O2 . . 91.42(6) y
O2 Cu1 O2 3_666 . 180.0 ?
C1 N1 P1 . . 121.50(14) ?
C1 N1 H1N . . 119.2(15) ?
P1 N1 H1N . . 118.1(15) ?
C7 N2 P1 . . 125.28(14) ?
C7 N2 H2N . . 114.5(15) ?
P1 N2 H2N . . 112.4(15) ?
C13 N3 P1 . . 123.18(14) ?
C13 N3 H3N . . 113.4(15) ?
P1 N3 H3N . . 114.9(15) ?
P1 O1 Cu1 . . 139.13(9) y
Cu1 O2 H2WA . . 124.1(16) ?
Cu1 O2 H2WB . . 117.8(16) ?
H2WA O2 H2WB . . 100.2(17) ?
N1 C1 C6 . . 111.17(17) ?
N1 C1 C2 . . 112.25(17) ?
C6 C1 C2 . . 109.73(16) ?
N1 C1 H1 . . 107.8 ?
C6 C1 H1 . . 107.8 ?
C2 C1 H1 . . 107.8 ?
C1 C2 C3 . . 110.77(18) ?
C1 C2 H2A . . 109.5 ?
C3 C2 H2A . . 109.5 ?
C1 C2 H2B . . 109.5 ?
C3 C2 H2B . . 109.5 ?
H2A C2 H2B . . 108.1 ?
C4 C3 C2 . . 111.27(17) ?
C4 C3 H3A . . 109.4 ?
C2 C3 H3A . . 109.4 ?
C4 C3 H3B . . 109.4 ?
C2 C3 H3B . . 109.4 ?
H3A C3 H3B . . 108.0 ?
C3 C4 C5 . . 110.80(17) ?
C3 C4 H4A . . 109.5 ?
C5 C4 H4A . . 109.5 ?
C3 C4 H4B . . 109.5 ?
C5 C4 H4B . . 109.5 ?
H4A C4 H4B . . 108.1 ?
C4 C5 C6 . . 111.71(19) ?
C4 C5 H5A . . 109.3 ?
C6 C5 H5A . . 109.3 ?
C4 C5 H5B . . 109.3 ?
C6 C5 H5B . . 109.3 ?
H5A C5 H5B . . 107.9 ?
C1 C6 C5 . . 111.37(17) ?
C1 C6 H6A . . 109.4 ?
C5 C6 H6A . . 109.4 ?
C1 C6 H6B . . 109.4 ?
C5 C6 H6B . . 109.4 ?
H6A C6 H6B . . 108.0 ?
N2 C7 C8 . . 113.08(16) ?
N2 C7 C12 . . 109.96(16) ?
C8 C7 C12 . . 110.10(17) ?
N2 C7 H7 . . 107.8 ?
C8 C7 H7 . . 107.8 ?
C12 C7 H7 . . 107.8 ?
C7 C8 C9 . . 111.36(17) ?
C7 C8 H8A . . 109.4 ?
C9 C8 H8A . . 109.4 ?
C7 C8 H8B . . 109.4 ?
C9 C8 H8B . . 109.4 ?
H8A C8 H8B . . 108.0 ?
C10 C9 C8 . . 111.21(18) ?
C10 C9 H9A . . 109.4 ?
C8 C9 H9A . . 109.4 ?
C10 C9 H9B . . 109.4 ?
C8 C9 H9B . . 109.4 ?
H9A C9 H9B . . 108.0 ?
C11 C10 C9 . . 110.44(17) ?
C11 C10 H10A . . 109.6 ?
C9 C10 H10A . . 109.6 ?
C11 C10 H10B . . 109.6 ?
C9 C10 H10B . . 109.6 ?
H10A C10 H10B . . 108.1 ?
C10 C11 C12 . . 111.10(18) ?
C10 C11 H11A . . 109.4 ?
C12 C11 H11A . . 109.4 ?
C10 C11 H11B . . 109.4 ?
C12 C11 H11B . . 109.4 ?
H11A C11 H11B . . 108.0 ?
C11 C12 C7 . . 111.02(17) ?
C11 C12 H12A . . 109.4 ?
C7 C12 H12A . . 109.4 ?
C11 C12 H12B . . 109.4 ?
C7 C12 H12B . . 109.4 ?
H12A C12 H12B . . 108.0 ?
N3 C13 C18 . . 112.03(15) ?
N3 C13 C14 . . 108.88(16) ?
C18 C13 C14 . . 110.48(18) ?
N3 C13 H13 . . 108.5 ?
C18 C13 H13 . . 108.5 ?
C14 C13 H13 . . 108.5 ?
C13 C14 C15 . . 112.37(17) ?
C13 C14 H14A . . 109.1 ?
C15 C14 H14A . . 109.1 ?
C13 C14 H14B . . 109.1 ?
C15 C14 H14B . . 109.1 ?
H14A C14 H14B . . 107.9 ?
C16 C15 C14 . . 111.44(17) ?
C16 C15 H15A . . 109.3 ?
C14 C15 H15A . . 109.3 ?
C16 C15 H15B . . 109.3 ?
C14 C15 H15B . . 109.3 ?
H15A C15 H15B . . 108.0 ?
C15 C16 C17 . . 111.1(2) ?
C15 C16 H16A . . 109.4 ?
C17 C16 H16A . . 109.4 ?
C15 C16 H16B . . 109.4 ?
C17 C16 H16B . . 109.4 ?
H16A C16 H16B . . 108.0 ?
C16 C17 C18 . . 111.07(18) ?
C16 C17 H17A . . 109.4 ?
C18 C17 H17A . . 109.4 ?
C16 C17 H17B . . 109.4 ?
C18 C17 H17B . . 109.4 ?
H17A C17 H17B . . 108.0 ?
C13 C18 C17 . . 111.55(16) ?
C13 C18 H18A . . 109.3 ?
C17 C18 H18A . . 109.3 ?
C13 C18 H18B . . 109.3 ?
C17 C18 H18B . . 109.3 ?
H18A C18 H18B . . 108.0 ?
O4 N7 O6 . . 120.73(17) ?
O4 N7 O5 . . 119.12(16) ?
O6 N7 O5 . . 120.15(16) ?
O3 P2 N5 . . 106.71(8) y
O3 P2 N6 . . 114.77(9) y
N5 P2 N6 . . 107.65(8) y
O3 P2 N4 . . 116.43(8) y
N5 P2 N4 . . 110.75(9) y
N6 P2 N4 . . 100.25(8) y
C19 N4 P2 . . 122.08(13) ?
C19 N4 H4N . . 112.1(14) ?
P2 N4 H4N . . 112.2(15) ?
C25 N5 P2 . . 124.61(13) ?
C25 N5 H5N . . 117.1(15) ?
P2 N5 H5N . . 115.5(15) ?
C31 N6 P2 . . 122.27(14) ?
C31 N6 H6N . . 116.6(15) ?
P2 N6 H6N . . 117.2(15) ?
N4 C19 C24 . . 108.47(16) ?
N4 C19 C20 . . 112.85(17) ?
C24 C19 C20 . . 110.27(15) ?
N4 C19 H19A . . 108.4 ?
C24 C19 H19A . . 108.4 ?
C20 C19 H19A . . 108.4 ?
C21 C20 C19 . . 111.56(18) ?
C21 C20 H20A . . 109.3 ?
C19 C20 H20A . . 109.3 ?
C21 C20 H20B . . 109.3 ?
C19 C20 H20B . . 109.3 ?
H20A C20 H20B . . 108.0 ?
C22 C21 C20 . . 111.56(18) ?
C22 C21 H21A . . 109.3 ?
C20 C21 H21A . . 109.3 ?
C22 C21 H21B . . 109.3 ?
C20 C21 H21B . . 109.3 ?
H21A C21 H21B . . 108.0 ?
C21 C22 C23 . . 110.48(17) ?
C21 C22 H22A . . 109.6 ?
C23 C22 H22A . . 109.6 ?
C21 C22 H22B . . 109.6 ?
C23 C22 H22B . . 109.6 ?
H22A C22 H22B . . 108.1 ?
C24 C23 C22 . . 111.2(2) ?
C24 C23 H23A . . 109.4 ?
C22 C23 H23A . . 109.4 ?
C24 C23 H23B . . 109.4 ?
C22 C23 H23B . . 109.4 ?
H23A C23 H23B . . 108.0 ?
C19 C24 C23 . . 111.94(17) ?
C19 C24 H24A . . 109.2 ?
C23 C24 H24A . . 109.2 ?
C19 C24 H24B . . 109.2 ?
C23 C24 H24B . . 109.2 ?
H24A C24 H24B . . 107.9 ?
N5 C25 C26 . . 113.89(15) ?
N5 C25 C30 . . 109.74(17) ?
C26 C25 C30 . . 110.75(16) ?
N5 C25 H25A . . 107.4 ?
C26 C25 H25A . . 107.4 ?
C30 C25 H25A . . 107.4 ?
C25 C26 C27 . . 110.78(16) ?
C25 C26 H26A . . 109.5 ?
C27 C26 H26A . . 109.5 ?
C25 C26 H26B . . 109.5 ?
C27 C26 H26B . . 109.5 ?
H26A C26 H26B . . 108.1 ?
C28 C27 C26 . . 111.55(18) ?
C28 C27 H27A . . 109.3 ?
C26 C27 H27A . . 109.3 ?
C28 C27 H27B . . 109.3 ?
C26 C27 H27B . . 109.3 ?
H27A C27 H27B . . 108.0 ?
C29 C28 C27 . . 111.30(18) ?
C29 C28 H28A . . 109.4 ?
C27 C28 H28A . . 109.4 ?
C29 C28 H28B . . 109.4 ?
C27 C28 H28B . . 109.4 ?
H28A C28 H28B . . 108.0 ?
C28 C29 C30 . . 111.15(18) ?
C28 C29 H29A . . 109.4 ?
C30 C29 H29A . . 109.4 ?
C28 C29 H29B . . 109.4 ?
C30 C29 H29B . . 109.4 ?
H29A C29 H29B . . 108.0 ?
C25 C30 C29 . . 110.92(19) ?
C25 C30 H30A . . 109.5 ?
C29 C30 H30A . . 109.5 ?
C25 C30 H30B . . 109.5 ?
C29 C30 H30B . . 109.5 ?
H30A C30 H30B . . 108.0 ?
N6 C31 C36 . . 111.88(17) ?
N6 C31 C32 . . 110.11(18) ?
C36 C31 C32 . . 111.5(2) ?
N6 C31 H31A . . 107.7 ?
C36 C31 H31A . . 107.7 ?
C32 C31 H31A . . 107.7 ?
C31 C32 C33 . . 111.5(2) ?
C31 C32 H32A . . 109.3 ?
C33 C32 H32A . . 109.3 ?
C31 C32 H32B . . 109.3 ?
C33 C32 H32B . . 109.3 ?
H32A C32 H32B . . 108.0 ?
C34 C33 C32 . . 111.0(2) ?
C34 C33 H33A . . 109.4 ?
C32 C33 H33A . . 109.4 ?
C34 C33 H33B . . 109.4 ?
C32 C33 H33B . . 109.4 ?
H33A C33 H33B . . 108.0 ?
C33 C34 C35 . . 110.8(2) ?
C33 C34 H34A . . 109.5 ?
C35 C34 H34A . . 109.5 ?
C33 C34 H34B . . 109.5 ?
C35 C34 H34B . . 109.5 ?
H34A C34 H34B . . 108.1 ?
C34 C35 C36 . . 111.6(3) ?
C34 C35 H35A . . 109.3 ?
C36 C35 H35A . . 109.3 ?
C34 C35 H35B . . 109.3 ?
C36 C35 H35B . . 109.3 ?
H35A C35 H35B . . 108.0 ?
C31 C36 C35 . . 111.6(2) ?
C31 C36 H36A . . 109.3 ?
C35 C36 H36A . . 109.3 ?
C31 C36 H36B . . 109.3 ?
C35 C36 H36B . . 109.3 ?
H36A C36 H36B . . 108.0 ?

loop_
_geom_bond_atom_site_label_1
_geom_bond_atom_site_label_2
_geom_bond_site_symmetry_2
_geom_bond_distance
_geom_bond_publ_flag
P1 O1 . 1.5090(14) y
P1 N2 . 1.6240(17) y
P1 N3 . 1.6274(18) y
P1 N1 . 1.6372(17) y
Cu1 O1 3_666 1.8887(12) ?
Cu1 O1 . 1.8888(12) y
Cu1 O2 3_666 1.9228(15) ?
Cu1 O2 . 1.9229(15) y
N1 C1 . 1.472(3) ?
N1 H1N . 0.850(9) ?
N2 C7 . 1.466(2) ?
N2 H2N . 0.846(9) ?
N3 C13 . 1.477(2) ?
N3 H3N . 0.851(9) ?
O2 H2WA . 0.824(9) ?
O2 H2WB . 0.827(9) ?
C1 C6 . 1.522(3) ?
C1 C2 . 1.529(3) ?
C1 H1 . 1.0000 ?
C2 C3 . 1.532(3) ?
C2 H2A . 0.9900 ?
C2 H2B . 0.9900 ?
C3 C4 . 1.526(3) ?
C3 H3A . 0.9900 ?
C3 H3B . 0.9900 ?
C4 C5 . 1.528(3) ?
C4 H4A . 0.9900 ?
C4 H4B . 0.9900 ?
C5 C6 . 1.530(3) ?
C5 H5A . 0.9900 ?
C5 H5B . 0.9900 ?
C6 H6A . 0.9900 ?
C6 H6B . 0.9900 ?
C7 C8 . 1.520(3) ?
C7 C12 . 1.527(3) ?
C7 H7 . 1.0000 ?
C8 C9 . 1.528(3) ?
C8 H8A . 0.9900 ?
C8 H8B . 0.9900 ?
C9 C10 . 1.527(3) ?
C9 H9A . 0.9900 ?
C9 H9B . 0.9900 ?
C10 C11 . 1.518(3) ?
C10 H10A . 0.9900 ?
C10 H10B . 0.9900 ?
C11 C12 . 1.526(3) ?
C11 H11A . 0.9900 ?
C11 H11B . 0.9900 ?
C12 H12A . 0.9900 ?
C12 H12B . 0.9900 ?
C13 C18 . 1.525(3) ?
C13 C14 . 1.526(3) ?
C13 H13 . 1.0000 ?
C14 C15 . 1.527(3) ?
C14 H14A . 0.9900 ?
C14 H14B . 0.9900 ?
C15 C16 . 1.522(3) ?
C15 H15A . 0.9900 ?
C15 H15B . 0.9900 ?
C16 C17 . 1.522(3) ?
C16 H16A . 0.9900 ?
C16 H16B . 0.9900 ?
C17 C18 . 1.527(3) ?
C17 H17A . 0.9900 ?
C17 H17B . 0.9900 ?
C18 H18A . 0.9900 ?
C18 H18B . 0.9900 ?
N7 O4 . 1.241(2) ?
N7 O6 . 1.242(2) ?
N7 O5 . 1.268(2) ?
P2 O3 . 1.5024(15) y
P2 N5 . 1.6288(16) y
P2 N6 . 1.6348(17) y
P2 N4 . 1.6495(17) y
N4 C19 . 1.474(2) ?
N4 H4N . 0.853(9) ?
N5 C25 . 1.460(3) ?
N5 H5N . 0.841(9) ?
N6 C31 . 1.470(3) ?
N6 H6N . 0.843(9) ?
C19 C24 . 1.526(3) ?
C19 C20 . 1.528(3) ?
C19 H19A . 1.0000 ?
C20 C21 . 1.524(3) ?
C20 H20A . 0.9900 ?
C20 H20B . 0.9900 ?
C21 C22 . 1.523(3) ?
C21 H21A . 0.9900 ?
C21 H21B . 0.9900 ?
C22 C23 . 1.530(3) ?
C22 H22A . 0.9900 ?
C22 H22B . 0.9900 ?
C23 C24 . 1.526(3) ?
C23 H23A . 0.9900 ?
C23 H23B . 0.9900 ?
C24 H24A . 0.9900 ?
C24 H24B . 0.9900 ?
C25 C26 . 1.522(3) ?
C25 C30 . 1.528(3) ?
C25 H25A . 1.0000 ?
C26 C27 . 1.527(3) ?
C26 H26A . 0.9900 ?
C26 H26B . 0.9900 ?
C27 C28 . 1.525(3) ?
C27 H27A . 0.9900 ?
C27 H27B . 0.9900 ?
C28 C29 . 1.521(3) ?
C28 H28A . 0.9900 ?
C28 H28B . 0.9900 ?
C29 C30 . 1.528(3) ?
C29 H29A . 0.9900 ?
C29 H29B . 0.9900 ?
C30 H30A . 0.9900 ?
C30 H30B . 0.9900 ?
C31 C36 . 1.502(3) ?
C31 C32 . 1.521(3) ?
C31 H31A . 1.0000 ?
C32 C33 . 1.532(3) ?
C32 H32A . 0.9900 ?
C32 H32B . 0.9900 ?
C33 C34 . 1.486(4) ?
C33 H33A . 0.9900 ?
C33 H33B . 0.9900 ?
C34 C35 . 1.510(5) ?
C34 H34A . 0.9900 ?
C34 H34B . 0.9900 ?
C35 C36 . 1.544(4) ?
C35 H35A . 0.9900 ?
C35 H35B . 0.9900 ?
C36 H36A . 0.9900 ?
C36 H36B . 0.9900 ?

loop_
_geom_hbond_atom_site_label_D
_geom_hbond_atom_site_label_H
_geom_hbond_atom_site_label_A
_geom_hbond_site_symmetry_A
_geom_hbond_distance_DH
_geom_hbond_distance_HA
_geom_hbond_distance_DA
_geom_hbond_angle_DHA
_geom_hbond_publ_flag
N1 H1N O4 . 0.850(9) 2.280(14) 3.064(2) 154(2) y
N3 H3N O5 . 0.851(9) 2.449(14) 3.199(2) 147.6(19) y
N3 H3N O4 . 0.851(9) 2.473(14) 3.232(2) 149.0(19) y
O2 H2WA O5 . 0.824(9) 1.989(10) 2.811(2) 175(2) y
O2 H2WB O3 . 0.827(9) 1.774(10) 2.5926(19) 170(2) y
N2 H2N O3 3_666 0.846(9) 2.178(12) 2.983(2) 159(2) y
N4 H4N O5 . 0.853(9) 2.225(11) 3.050(2) 163(2) y
N5 H5N O6 4_565 0.841(9) 2.426(11) 3.244(2) 164(2) y
N5 H5N O4 4_565 0.841(9) 2.727(17) 3.359(2) 133.2(18) y
N6 H6N O6 . 0.843(9) 2.458(12) 3.258(2) 159(2) y

loop_
_geom_torsion_atom_site_label_1
_geom_torsion_atom_site_label_2
_geom_torsion_atom_site_label_3
_geom_torsion_atom_site_label_4
_geom_torsion_site_symmetry_1
_geom_torsion_site_symmetry_2
_geom_torsion_site_symmetry_3
_geom_torsion_site_symmetry_4
_geom_torsion
_geom_torsion_publ_flag
O1 P1 N1 C1 . . . . -45.78(18) ?
N2 P1 N1 C1 . . . . 71.86(18) ?
N3 P1 N1 C1 . . . . -173.17(16) ?
O1 P1 N2 C7 . . . . -172.83(16) ?
N3 P1 N2 C7 . . . . -47.33(19) ?
N1 P1 N2 C7 . . . . 65.08(19) ?
O1 P1 N3 C13 . . . . 61.28(17) ?
N2 P1 N3 C13 . . . . -54.50(17) ?
N1 P1 N3 C13 . . . . -175.90(15) ?
N2 P1 O1 Cu1 . . . . -145.01(13) ?
N3 P1 O1 Cu1 . . . . 97.58(14) ?
N1 P1 O1 Cu1 . . . . -20.34(17) ?
O2 Cu1 O1 P1 3_666 . . . 106.65(14) ?
O2 Cu1 O1 P1 . . . . -73.35(14) ?
P1 N1 C1 C6 . . . . -128.38(17) ?
P1 N1 C1 C2 . . . . 108.29(18) ?
N1 C1 C2 C3 . . . . -177.91(17) ?
C6 C1 C2 C3 . . . . 57.9(2) ?
C1 C2 C3 C4 . . . . -57.4(2) ?
C2 C3 C4 C5 . . . . 54.9(3) ?
C3 C4 C5 C6 . . . . -54.0(3) ?
N1 C1 C6 C5 . . . . 178.09(17) ?
C2 C1 C6 C5 . . . . -57.1(2) ?
C4 C5 C6 C1 . . . . 55.7(2) ?
P1 N2 C7 C8 . . . . -99.0(2) ?
P1 N2 C7 C12 . . . . 137.46(17) ?
N2 C7 C8 C9 . . . . -179.66(18) ?
C12 C7 C8 C9 . . . . -56.2(2) ?
C7 C8 C9 C10 . . . . 56.2(3) ?
C8 C9 C10 C11 . . . . -55.7(3) ?
C9 C10 C11 C12 . . . . 56.3(3) ?
C10 C11 C12 C7 . . . . -57.3(3) ?
N2 C7 C12 C11 . . . . -178.02(18) ?
C8 C7 C12 C11 . . . . 56.7(2) ?
P1 N3 C13 C18 . . . . -91.9(2) ?
P1 N3 C13 C14 . . . . 145.60(15) ?
N3 C13 C14 C15 . . . . 177.51(17) ?
C18 C13 C14 C15 . . . . 54.1(2) ?
C13 C14 C15 C16 . . . . -54.2(3) ?
C14 C15 C16 C17 . . . . 54.6(3) ?
C15 C16 C17 C18 . . . . -55.9(3) ?
N3 C13 C18 C17 . . . . -176.77(18) ?
C14 C13 C18 C17 . . . . -55.2(2) ?
C16 C17 C18 C13 . . . . 56.6(3) ?
O3 P2 N4 C19 . . . . -63.31(17) ?
N5 P2 N4 C19 . . . . 58.81(17) ?
N6 P2 N4 C19 . . . . 172.27(15) ?
O3 P2 N5 C25 . . . . -170.52(15) ?
N6 P2 N5 C25 . . . . -46.84(18) ?
N4 P2 N5 C25 . . . . 61.85(17) ?
O3 P2 N6 C31 . . . . 46.27(18) ?
N5 P2 N6 C31 . . . . -72.36(18) ?
N4 P2 N6 C31 . . . . 171.83(16) ?
P2 N4 C19 C24 . . . . -160.31(14) ?
P2 N4 C19 C20 . . . . 77.21(19) ?
N4 C19 C20 C21 . . . . 176.59(16) ?
C24 C19 C20 C21 . . . . 55.1(2) ?
C19 C20 C21 C22 . . . . -56.3(2) ?
C20 C21 C22 C23 . . . . 55.9(2) ?
C21 C22 C23 C24 . . . . -55.4(2) ?
N4 C19 C24 C23 . . . . -179.14(17) ?
C20 C19 C24 C23 . . . . -55.1(2) ?
C22 C23 C24 C19 . . . . 55.8(2) ?
P2 N5 C25 C26 . . . . -94.65(19) ?
P2 N5 C25 C30 . . . . 140.55(16) ?
N5 C25 C26 C27 . . . . 179.12(16) ?
C30 C25 C26 C27 . . . . -56.6(2) ?
C25 C26 C27 C28 . . . . 55.7(2) ?
C26 C27 C28 C29 . . . . -54.9(3) ?
C27 C28 C29 C30 . . . . 54.8(3) ?
N5 C25 C30 C29 . . . . -176.49(18) ?
C26 C25 C30 C29 . . . . 56.9(2) ?
C28 C29 C30 C25 . . . . -56.0(3) ?
P2 N6 C31 C36 . . . . -110.7(2) ?
P2 N6 C31 C32 . . . . 124.65(19) ?
N6 C31 C32 C33 . . . . 178.6(2) ?
C36 C31 C32 C33 . . . . 53.8(3) ?
C31 C32 C33 C34 . . . . -56.5(3) ?
C32 C33 C34 C35 . . . . 57.7(3) ?
C33 C34 C35 C36 . . . . -56.5(3) ?
N6 C31 C36 C35 . . . . -176.1(3) ?
C32 C31 C36 C35 . . . . -52.3(4) ?
C34 C35 C36 C31 . . . . 53.9(4) ?
